data_4514840
loop_
_publ_author_name
'Kim, Jeongho'
'Shin, Minkyeong'
'Cho, Seung Hwan'

_publ_section_title
;
 Copper-Catalyzed Diastereoselective and Enantioselective Addition of
 1,1-Diborylalkanes to Cyclic Ketimines and \a-Imino Esters
;
_journal_issue 9
_journal_name_full 'ACS Catalysis'
_journal_page_first 8503
_journal_paper_doi 10.1021/acscatal.9b02931
_journal_volume 9
_journal_year 2019
_chemical_absolute_configuration syn
_chemical_formula_sum 'C21 H26 B N O5 S'
_chemical_formula_weight 415.30
_space_group_crystal_system trigonal
_space_group_IT_number 144
_space_group_name_Hall 'P 31'
_space_group_name_H-M_alt 'P 31'
_symmetry_space_group_name_Hall 'P 31'
_symmetry_space_group_name_H-M 'P 31'
_atom_sites_solution_hydrogens mixed
_audit_creation_method SHELXL-2018/3
_cell_angle_alpha 90
_cell_angle_beta 90
_cell_angle_gamma 120
_cell_formula_units_Z 3
_cell_length_a 9.9417(7)
_cell_length_b 9.9417(7)
_cell_length_c 18.9939(14)
_cell_measurement_reflns_used 9936
_cell_measurement_temperature 173(2)
_cell_measurement_theta_max 26.34
_cell_measurement_theta_min 3.19
_cell_volume 1625.8(2)
_computing_cell_refinement 'Bruker APEXIII'
_computing_data_collection 'Bruker APEXIII'
_computing_data_reduction 'Bruker SAINT'
_computing_molecular_graphics ORTEP
_computing_publication_material CIFTAB
_computing_structure_refinement SHELXL
_computing_structure_solution SHELXS
_diffrn_ambient_temperature 173(2)
_diffrn_measured_fraction_theta_full 0.998
_diffrn_measured_fraction_theta_max 0.997
_diffrn_measurement_device_type 'Photon 100 CMOS detector'
_diffrn_measurement_method 'phi and omega scans'
_diffrn_radiation_type MoK\a
_diffrn_radiation_wavelength 0.71073
_diffrn_reflns_av_R_equivalents 0.1045
_diffrn_reflns_av_unetI/netI 0.0892
_diffrn_reflns_Laue_measured_fraction_full 0.998
_diffrn_reflns_Laue_measured_fraction_max 0.997
_diffrn_reflns_limit_h_max 12
_diffrn_reflns_limit_h_min -12
_diffrn_reflns_limit_k_max 12
_diffrn_reflns_limit_k_min -12
_diffrn_reflns_limit_l_max 24
_diffrn_reflns_limit_l_min -24
_diffrn_reflns_number 36877
_diffrn_reflns_point_group_measured_fraction_full 0.997
_diffrn_reflns_point_group_measured_fraction_max 0.993
_diffrn_reflns_theta_full 25.242
_diffrn_reflns_theta_max 27.524
_diffrn_reflns_theta_min 3.194
_diffrn_source 'fine-focus sealed tube'
_exptl_absorpt_coefficient_mu 0.181
_exptl_absorpt_correction_T_max 0.7456
_exptl_absorpt_correction_T_min 0.6325
_exptl_absorpt_correction_type multi-scan
_exptl_absorpt_process_details SADABS
_exptl_crystal_colour colourless
_exptl_crystal_density_diffrn 1.273
_exptl_crystal_description plate
_exptl_crystal_F_000 660
_exptl_crystal_size_max 0.284
_exptl_crystal_size_mid 0.228
_exptl_crystal_size_min 0.101
_refine_diff_density_max 0.380
_refine_diff_density_min -0.249
_refine_diff_density_rms 0.042
_refine_ls_abs_structure_details
;
 Flack x determined using 1091 quotients [(I+)-(I-)]/[(I+)+(I-)]
 (Parsons, Flack and Wagner, Acta Cryst. B69 (2013) 249-259).
;
_refine_ls_abs_structure_Flack -0.04(3)
_refine_ls_extinction_method none
_refine_ls_goodness_of_fit_ref 1.036
_refine_ls_hydrogen_treatment mixed
_refine_ls_matrix_type full
_refine_ls_number_parameters 422
_refine_ls_number_reflns 4947
_refine_ls_number_restraints 1001
_refine_ls_restrained_S_all 0.989
_refine_ls_R_factor_all 0.1493
_refine_ls_R_factor_gt 0.0588
_refine_ls_shift/su_max 0.000
_refine_ls_shift/su_mean 0.000
_refine_ls_structure_factor_coef Fsqd
_refine_ls_weighting_details 'w=1/[\s^2^(Fo^2^)+(0.0458P)^2^+0.7899P] where P=(Fo^2^+2Fc^2^)/3'
_refine_ls_weighting_scheme calc
_refine_ls_wR_factor_gt 0.1109
_refine_ls_wR_factor_ref 0.1359
_reflns_Friedel_coverage 0.992
_reflns_Friedel_fraction_full 0.996
_reflns_Friedel_fraction_max 0.989
_reflns_number_gt 2713
_reflns_number_total 4947
_reflns_threshold_expression 'I > 2\s(I)'
_cod_data_source_file cs9b02931_si_002.cif
_cod_data_source_block A132O_144
_cod_depositor_comments
;
The following automatic conversions were performed:

'_exptl_absorpt_correction_type' value 'MULTI-SCAN' changed to
'multi-scan' according to
/home/data/users/saulius/crontab/automatic-downloads/current/ACS/lib/dictionaries/cif_core.dic
dictionary named 'cif_core.dic' version 2.4.2 from 2011-04-26.

Automatic conversion script
Id: cif_fix_values 4973 2017-02-22 13:04:09Z antanas 
;
_cod_original_cell_volume 1625.8(3)
_cod_database_code 4514840
_shelx_shelxl_version_number 2018/3
_shelx_space_group_comment
;
The symmetry employed for this shelxl refinement is uniquely defined
by the following loop, which should always be used as a source of
symmetry information in preference to the above space-group names.
They are only intended as comments.
;
_shelx_estimated_absorpt_t_min 0.951
_shelx_estimated_absorpt_t_max 0.982

loop_
_space_group_symop_operation_xyz
'x, y, z'
'-y, x-y, z+1/3'
'-x+y, -x, z+2/3'

loop_
_atom_site_label
_atom_site_type_symbol
_atom_site_fract_x
_atom_site_fract_y
_atom_site_fract_z
_atom_site_U_iso_or_equiv
_atom_site_adp_type
_atom_site_occupancy
_atom_site_site_symmetry_order
_atom_site_calc_flag
_atom_site_refinement_flags_posn
_atom_site_refinement_flags_adp
_atom_site_refinement_flags_occupancy
_atom_site_disorder_assembly
_atom_site_disorder_group
S1 S 0.30686(18) 0.38593(18) 0.61138(9) 0.0600(5) Uani 1 1 d . U . . .
O1 O 0.1979(7) 0.3406(7) 0.6651(4) 0.123(2) Uani 1 1 d . U . . .
O2 O 0.4519(7) 0.4096(7) 0.6301(3) 0.1043(19) Uani 1 1 d . U . . .
O3 O 0.2127(8) 0.2498(6) 0.5588(3) 0.069(2) Uani 0.780(11) 1 d D U P A 1
O3B O 0.342(3) 0.296(2) 0.5475(10) 0.056(5) Uani 0.220(11) 1 d D U P A 2
C1 C 0.2469(9) 0.2784(10) 0.4880(3) 0.052(2) Uani 0.780(11) 1 d DG U P A 1
C2 C 0.2601(9) 0.1681(9) 0.4484(5) 0.078(3) Uani 0.780(11) 1 d G U P A 1
H2 H 0.258213 0.081872 0.470951 0.093 Uiso 0.780(11) 1 calc R U P A 1
C3 C 0.2761(9) 0.1838(10) 0.3756(5) 0.085(4) Uani 0.780(11) 1 d G U P A 1
H3 H 0.285187 0.108401 0.348553 0.102 Uiso 0.780(11) 1 calc R U P A 1
C4 C 0.2789(10) 0.3099(12) 0.3426(3) 0.079(3) Uani 0.780(11) 1 d G U P A 1
H4 H 0.289897 0.320697 0.292894 0.095 Uiso 0.780(11) 1 calc R U P A 1
C5 C 0.2657(10) 0.4203(10) 0.3822(4) 0.057(3) Uani 0.780(11) 1 d G U P A 1
H5 H 0.267634 0.506466 0.359633 0.069 Uiso 0.780(11) 1 calc R U P A 1
C6 C 0.2497(9) 0.4045(9) 0.4549(4) 0.044(2) Uani 0.780(11) 1 d G U P A 1
C1B C 0.299(3) 0.301(4) 0.4774(12) 0.056(6) Uani 0.220(11) 1 d DG U P A 2
C2B C 0.308(3) 0.202(3) 0.4281(16) 0.061(6) Uani 0.220(11) 1 d G U P A 2
H2B H 0.340698 0.131064 0.442268 0.073 Uiso 0.220(11) 1 calc R U P A 2
C3B C 0.270(3) 0.208(4) 0.3582(15) 0.072(7) Uani 0.220(11) 1 d G U P A 2
H3B H 0.276402 0.140391 0.324553 0.087 Uiso 0.220(11) 1 calc R U P A 2
C4B C 0.223(4) 0.312(4) 0.3376(13) 0.068(7) Uani 0.220(11) 1 d G U P A 2
H4B H 0.196842 0.315637 0.289770 0.082 Uiso 0.220(11) 1 calc R U P A 2
C5B C 0.214(4) 0.410(4) 0.3868(17) 0.057(7) Uani 0.220(11) 1 d G U P A 2
H5B H 0.181578 0.481558 0.372702 0.068 Uiso 0.220(11) 1 calc R U P A 2
C6B C 0.252(3) 0.405(4) 0.4567(16) 0.048(7) Uani 0.220(11) 1 d G U P A 2
N1 N 0.3302(6) 0.5377(5) 0.5694(2) 0.0464(12) Uani 1 1 d . U . . .
H1N H 0.424(8) 0.594(8) 0.564(3) 0.070 Uiso 1 1 d . U . . .
C7 C 0.2392(6) 0.5225(5) 0.5049(3) 0.0396(12) Uani 1 1 d . U . . .
C8 C 0.0734(16) 0.469(2) 0.5270(11) 0.042(3) Uani 0.56(4) 1 d G U P A 1
C9 C -0.050(2) 0.391(2) 0.4804(11) 0.059(5) Uani 0.56(4) 1 d G U P A 1
H9 H -0.031090 0.366496 0.434375 0.071 Uiso 0.56(4) 1 calc R U P A 1
C10 C -0.1997(17) 0.3485(19) 0.5012(13) 0.062(4) Uani 0.56(4) 1 d G U P A 1
H10 H -0.283845 0.294969 0.469397 0.074 Uiso 0.56(4) 1 calc R U P A 1
C11 C -0.2268(17) 0.3843(18) 0.5686(13) 0.060(5) Uani 0.56(4) 1 d G U P A 1
H11 H -0.329453 0.355270 0.582790 0.072 Uiso 0.56(4) 1 calc R U P A 1
C12 C -0.104(2) 0.463(2) 0.6151(9) 0.066(4) Uani 0.56(4) 1 d G U P A 1
H12 H -0.122307 0.487100 0.661161 0.079 Uiso 0.56(4) 1 calc R U P A 1
C13 C 0.046(2) 0.505(2) 0.5943(10) 0.054(4) Uani 0.56(4) 1 d G U P A 1
H13 H 0.130450 0.558630 0.626140 0.065 Uiso 0.56(4) 1 calc R U P A 1
C8B C 0.0626(19) 0.472(3) 0.5196(14) 0.053(6) Uani 0.44(4) 1 d G U P A 2
C9B C -0.038(3) 0.417(3) 0.4624(13) 0.052(4) Uani 0.44(4) 1 d G U P A 2
H9B H 0.000774 0.414578 0.416974 0.062 Uiso 0.44(4) 1 calc R U P A 2
C10B C -0.195(2) 0.367(3) 0.4715(14) 0.065(5) Uani 0.44(4) 1 d G U P A 2
H10B H -0.263365 0.329449 0.432407 0.078 Uiso 0.44(4) 1 calc R U P A 2
C11B C -0.2512(18) 0.371(2) 0.5380(16) 0.068(6) Uani 0.44(4) 1 d G U P A 2
H11B H -0.358473 0.336425 0.544229 0.081 Uiso 0.44(4) 1 calc R U P A 2
C12B C -0.151(3) 0.426(3) 0.5952(12) 0.056(5) Uani 0.44(4) 1 d G U P A 2
H12B H -0.189443 0.428528 0.640620 0.067 Uiso 0.44(4) 1 calc R U P A 2
C13B C 0.006(3) 0.476(3) 0.5861(13) 0.055(5) Uani 0.44(4) 1 d G U P A 2
H13B H 0.074696 0.513658 0.625189 0.066 Uiso 0.44(4) 1 calc R U P A 2
C14 C 0.3201(6) 0.6866(6) 0.4701(3) 0.0446(13) Uani 1 1 d D U . . .
H14 H 0.261(5) 0.668(6) 0.4321(18) 0.054 Uiso 1 1 d D U . . .
C15 C 0.3149(8) 0.8101(7) 0.5168(4) 0.0673(19) Uani 1 1 d . U . . .
H15A H 0.206862 0.785159 0.522683 0.101 Uiso 1 1 calc R U . . .
H15B H 0.374898 0.912350 0.494638 0.101 Uiso 1 1 calc R U . . .
H15C H 0.359529 0.811620 0.563038 0.101 Uiso 1 1 calc R U . . .
B1 B 0.4943(7) 0.7406(7) 0.4489(3) 0.0413(14) Uani 1 1 d . U . . .
O4 O 0.6031(17) 0.7679(13) 0.4998(8) 0.048(3) Uani 0.653(12) 1 d . U P B 1
O5 O 0.5498(16) 0.7652(13) 0.3817(8) 0.050(3) Uani 0.653(12) 1 d . U P B 1
C16 C 0.7550(12) 0.8375(12) 0.4634(6) 0.051(3) Uani 0.653(12) 1 d D U P B 1
C17 C 0.8197(15) 1.0078(12) 0.4731(8) 0.099(5) Uani 0.653(12) 1 d D U P B 1
H17A H 0.843044 1.034262 0.522977 0.148 Uiso 0.653(12) 1 calc R U P B 1
H17B H 0.743352 1.036287 0.457253 0.148 Uiso 0.653(12) 1 calc R U P B 1
H17C H 0.915047 1.064814 0.445352 0.148 Uiso 0.653(12) 1 calc R U P B 1
C18 C 0.856(3) 0.773(3) 0.4913(13) 0.088(6) Uani 0.653(12) 1 d D U P B 1
H18A H 0.895346 0.816491 0.538011 0.132 Uiso 0.653(12) 1 calc R U P B 1
H18B H 0.942863 0.801568 0.459112 0.132 Uiso 0.653(12) 1 calc R U P B 1
H18C H 0.793069 0.659629 0.494567 0.132 Uiso 0.653(12) 1 calc R U P B 1
C19 C 0.7097(12) 0.7870(15) 0.3862(6) 0.059(3) Uani 0.653(12) 1 d D U P B 1
C20 C 0.6818(15) 0.6192(14) 0.3733(9) 0.088(4) Uani 0.653(12) 1 d D U P B 1
H20A H 0.615929 0.550094 0.410914 0.132 Uiso 0.653(12) 1 calc R U P B 1
H20B H 0.781654 0.621866 0.373205 0.132 Uiso 0.653(12) 1 calc R U P B 1
H20C H 0.630217 0.580625 0.327805 0.132 Uiso 0.653(12) 1 calc R U P B 1
C21 C 0.809(2) 0.898(2) 0.3308(10) 0.079(5) Uani 0.653(12) 1 d D U P B 1
H21A H 0.772209 0.851977 0.284268 0.118 Uiso 0.653(12) 1 calc R U P B 1
H21B H 0.916809 0.922938 0.337204 0.118 Uiso 0.653(12) 1 calc R U P B 1
H21C H 0.803681 0.993997 0.334530 0.118 Uiso 0.653(12) 1 calc R U P B 1
O4B O 0.590(3) 0.719(2) 0.4909(16) 0.047(5) Uani 0.347(12) 1 d . U P B 2
O5B O 0.562(3) 0.818(2) 0.3909(14) 0.044(5) Uani 0.347(12) 1 d . U P B 2
C16B C 0.731(2) 0.762(2) 0.4507(11) 0.056(5) Uani 0.347(12) 1 d D U P B 2
C17B C 0.691(3) 0.597(3) 0.4279(18) 0.095(7) Uani 0.347(12) 1 d D U P B 2
H17D H 0.664748 0.530269 0.469505 0.142 Uiso 0.347(12) 1 calc R U P B 2
H17E H 0.780309 0.601826 0.403908 0.142 Uiso 0.347(12) 1 calc R U P B 2
H17F H 0.601736 0.554433 0.395789 0.142 Uiso 0.347(12) 1 calc R U P B 2
C18B C 0.862(4) 0.823(5) 0.505(2) 0.075(9) Uani 0.347(12) 1 d D U P B 2
H18D H 0.868418 0.913314 0.529535 0.113 Uiso 0.347(12) 1 calc R U P B 2
H18E H 0.961005 0.853985 0.481773 0.113 Uiso 0.347(12) 1 calc R U P B 2
H18F H 0.840898 0.741605 0.539952 0.113 Uiso 0.347(12) 1 calc R U P B 2
C19B C 0.727(2) 0.867(2) 0.3918(10) 0.044(4) Uani 0.347(12) 1 d D U P B 2
C20B C 0.807(3) 1.036(2) 0.4090(18) 0.097(8) Uani 0.347(12) 1 d D U P B 2
H20D H 0.885106 1.094713 0.372775 0.145 Uiso 0.347(12) 1 calc R U P B 2
H20E H 0.858656 1.053737 0.454898 0.145 Uiso 0.347(12) 1 calc R U P B 2
H20F H 0.731104 1.071184 0.410755 0.145 Uiso 0.347(12) 1 calc R U P B 2
C21B C 0.781(5) 0.831(4) 0.3236(18) 0.078(9) Uani 0.347(12) 1 d D U P B 2
H21D H 0.737660 0.718331 0.319345 0.117 Uiso 0.347(12) 1 calc R U P B 2
H21E H 0.895037 0.882297 0.323530 0.117 Uiso 0.347(12) 1 calc R U P B 2
H21F H 0.746747 0.868593 0.283784 0.117 Uiso 0.347(12) 1 calc R U P B 2

loop_
_atom_site_aniso_label
_atom_site_aniso_U_11
_atom_site_aniso_U_22
_atom_site_aniso_U_33
_atom_site_aniso_U_23
_atom_site_aniso_U_13
_atom_site_aniso_U_12
S1 0.0594(10) 0.0536(10) 0.0696(10) 0.0261(8) 0.0170(9) 0.0303(9)
O1 0.120(5) 0.116(5) 0.155(5) 0.092(4) 0.079(4) 0.076(4)
O2 0.080(4) 0.091(4) 0.134(5) 0.041(3) -0.012(3) 0.037(3)
O3 0.078(5) 0.041(3) 0.088(4) 0.020(3) 0.005(3) 0.029(3)
O3B 0.066(9) 0.038(7) 0.079(8) 0.015(6) -0.001(7) 0.038(7)
C1 0.046(5) 0.033(4) 0.081(5) -0.006(4) 0.006(4) 0.022(4)
C2 0.065(6) 0.040(5) 0.135(8) -0.001(5) 0.020(6) 0.031(5)
C3 0.072(6) 0.060(6) 0.118(9) -0.037(6) 0.014(6) 0.030(5)
C4 0.069(7) 0.072(6) 0.089(6) -0.036(5) 0.014(5) 0.029(7)
C5 0.056(6) 0.055(5) 0.059(5) -0.009(4) 0.011(5) 0.026(5)
C6 0.034(4) 0.032(4) 0.066(5) 0.002(4) 0.006(4) 0.017(4)
C1B 0.054(11) 0.043(9) 0.076(9) 0.007(9) 0.029(9) 0.029(8)
C2B 0.048(12) 0.050(11) 0.097(12) -0.004(11) 0.030(11) 0.035(9)
C3B 0.064(12) 0.056(12) 0.101(12) -0.022(12) 0.019(11) 0.034(10)
C4B 0.057(13) 0.068(11) 0.086(11) -0.030(10) 0.008(11) 0.037(10)
C5B 0.047(13) 0.054(11) 0.064(10) -0.011(9) 0.027(10) 0.022(9)
C6B 0.042(11) 0.037(10) 0.065(10) -0.003(10) 0.008(11) 0.019(9)
N1 0.048(3) 0.038(3) 0.051(3) 0.012(2) 0.011(2) 0.020(2)
C7 0.045(3) 0.029(3) 0.047(3) 0.005(2) 0.011(2) 0.020(2)
C8 0.039(6) 0.027(6) 0.068(8) 0.010(6) 0.015(6) 0.024(5)
C9 0.048(6) 0.039(8) 0.087(10) 0.007(7) 0.018(6) 0.020(6)
C10 0.045(6) 0.052(7) 0.086(11) 0.001(8) 0.011(8) 0.023(5)
C11 0.041(7) 0.055(7) 0.087(12) 0.022(8) 0.015(8) 0.025(6)
C12 0.047(10) 0.056(9) 0.093(10) 0.005(7) 0.017(8) 0.023(7)
C13 0.031(7) 0.053(8) 0.079(8) 0.012(6) 0.019(6) 0.021(6)
C8B 0.046(8) 0.035(9) 0.074(10) 0.005(8) 0.016(8) 0.016(7)
C9B 0.041(7) 0.033(8) 0.086(10) 0.011(8) 0.013(7) 0.022(6)
C10B 0.044(7) 0.059(9) 0.086(12) 0.012(10) 0.003(9) 0.022(6)
C11B 0.041(8) 0.054(8) 0.102(14) -0.001(10) 0.007(9) 0.019(7)
C12B 0.035(10) 0.060(10) 0.072(10) 0.006(8) 0.011(8) 0.024(8)
C13B 0.036(9) 0.059(10) 0.075(9) 0.015(8) 0.012(7) 0.026(8)
C14 0.041(3) 0.035(3) 0.063(4) 0.012(3) 0.011(3) 0.022(2)
C15 0.070(4) 0.040(3) 0.102(5) 0.016(3) 0.032(4) 0.035(3)
B1 0.046(3) 0.026(3) 0.049(4) 0.010(3) 0.009(3) 0.016(3)
O4 0.038(4) 0.044(6) 0.043(5) 0.005(5) 0.005(3) 0.007(5)
O5 0.044(4) 0.062(6) 0.051(5) 0.000(5) 0.009(3) 0.032(5)
C16 0.044(5) 0.047(5) 0.060(5) 0.007(5) 0.011(4) 0.021(5)
C17 0.075(8) 0.052(6) 0.123(11) -0.024(7) 0.031(8) -0.003(6)
C18 0.077(9) 0.105(13) 0.093(12) 0.009(10) -0.017(8) 0.054(9)
C19 0.036(5) 0.083(7) 0.062(6) 0.010(5) 0.009(4) 0.031(5)
C20 0.068(7) 0.081(8) 0.125(11) -0.030(8) 0.000(8) 0.045(6)
C21 0.053(8) 0.107(12) 0.066(8) 0.022(9) 0.017(7) 0.033(10)
O4B 0.046(7) 0.049(10) 0.042(8) 0.007(8) 0.005(6) 0.020(8)
O5B 0.042(6) 0.049(9) 0.048(8) 0.004(7) 0.001(5) 0.027(7)
C16B 0.046(7) 0.068(8) 0.053(8) 0.006(7) 0.004(6) 0.026(7)
C17B 0.085(13) 0.083(12) 0.138(18) 0.017(12) 0.020(14) 0.058(11)
C18B 0.045(11) 0.097(19) 0.078(16) 0.021(14) -0.003(11) 0.031(12)
C19B 0.034(6) 0.047(8) 0.051(7) 0.007(7) 0.007(6) 0.021(6)
C20B 0.058(11) 0.061(11) 0.152(19) -0.003(12) 0.018(13) 0.017(9)
C21B 0.055(15) 0.104(19) 0.072(13) 0.007(14) 0.014(11) 0.037(16)

loop_
_atom_type_symbol
_atom_type_description
_atom_type_scat_dispersion_real
_atom_type_scat_dispersion_imag
_atom_type_scat_source
C C 0.0033 0.0016 'International Tables Vol C Tables 4.2.6.8 and 6.1.1.4'
H H 0.0000 0.0000 'International Tables Vol C Tables 4.2.6.8 and 6.1.1.4'
B B 0.0013 0.0007 'International Tables Vol C Tables 4.2.6.8 and 6.1.1.4'
N N 0.0061 0.0033 'International Tables Vol C Tables 4.2.6.8 and 6.1.1.4'
O O 0.0106 0.0060 'International Tables Vol C Tables 4.2.6.8 and 6.1.1.4'
S S 0.1246 0.1234 'International Tables Vol C Tables 4.2.6.8 and 6.1.1.4'

loop_
_geom_angle_atom_site_label_1
_geom_angle_atom_site_label_2
_geom_angle_atom_site_label_3
_geom_angle
O2 S1 O1 116.3(4)
O2 S1 O3 115.7(4)
O1 S1 O3 99.0(4)
O2 S1 N1 108.4(3)
O1 S1 N1 113.0(3)
O3 S1 N1 103.7(3)
O2 S1 O3B 78.4(8)
O1 S1 O3B 135.2(8)
N1 S1 O3B 99.8(6)
C1 O3 S1 117.7(5)
C1B O3B S1 122.6(17)
O3 C1 C2 118.4(6)
O3 C1 C6 121.1(6)
C2 C1 C6 120.0
C3 C2 C1 120.0
C3 C2 H2 120.0
C1 C2 H2 120.0
C4 C3 C2 120.0
C4 C3 H3 120.0
C2 C3 H3 120.0
C3 C4 C5 120.0
C3 C4 H4 120.0
C5 C4 H4 120.0
C6 C5 C4 120.0
C6 C5 H5 120.0
C4 C5 H5 120.0
C5 C6 C1 120.0
C5 C6 C7 124.7(6)
C1 C6 C7 115.3(6)
C2B C1B C6B 120.0
C2B C1B O3B 119(2)
C6B C1B O3B 121(2)
C1B C2B C3B 120.0
C1B C2B H2B 120.0
C3B C2B H2B 120.0
C4B C3B C2B 120.0
C4B C3B H3B 120.0
C2B C3B H3B 120.0
C5B C4B C3B 120.0
C5B C4B H4B 120.0
C3B C4B H4B 120.0
C4B C5B C6B 120.0
C4B C5B H5B 120.0
C6B C5B H5B 120.0
C5B C6B C1B 120.0
C5B C6B C7 114(2)
C1B C6B C7 126(2)
C7 N1 S1 121.1(4)
C7 N1 H1N 114(5)
S1 N1 H1N 106(5)
N1 C7 C8 108.0(9)
N1 C7 C6B 106.8(13)
N1 C7 C6 108.3(5)
C8 C7 C6 112.1(9)
N1 C7 C14 106.0(4)
C8 C7 C14 112.6(10)
C6B C7 C14 110.3(13)
C6 C7 C14 109.6(5)
N1 C7 C8B 114.0(11)
C6B C7 C8B 111.3(15)
C14 C7 C8B 108.3(11)
C9 C8 C13 120.0
C9 C8 C7 121.2(12)
C13 C8 C7 118.7(12)
C8 C9 C10 120.0
C8 C9 H9 120.0
C10 C9 H9 120.0
C11 C10 C9 120.0
C11 C10 H10 120.0
C9 C10 H10 120.0
C10 C11 C12 120.0
C10 C11 H11 120.0
C12 C11 H11 120.0
C13 C12 C11 120.0
C13 C12 H12 120.0
C11 C12 H12 120.0
C12 C13 C8 120.0
C12 C13 H13 120.0
C8 C13 H13 120.0
C9B C8B C13B 120.0
C9B C8B C7 116.7(15)
C13B C8B C7 123.3(15)
C10B C9B C8B 120.0
C10B C9B H9B 120.0
C8B C9B H9B 120.0
C9B C10B C11B 120.0
C9B C10B H10B 120.0
C11B C10B H10B 120.0
C12B C11B C10B 120.0
C12B C11B H11B 120.0
C10B C11B H11B 120.0
C11B C12B C13B 120.0
C11B C12B H12B 120.0
C13B C12B H12B 120.0
C12B C13B C8B 120.0
C12B C13B H13B 120.0
C8B C13B H13B 120.0
C15 C14 C7 112.6(4)
C15 C14 B1 110.0(5)
C7 C14 B1 111.5(4)
C15 C14 H14 110(4)
C7 C14 H14 101(4)
B1 C14 H14 111(4)
C14 C15 H15A 109.5
C14 C15 H15B 109.5
H15A C15 H15B 109.5
C14 C15 H15C 109.5
H15A C15 H15C 109.5
H15B C15 H15C 109.5
O5B B1 O4B 113.3(18)
O5 B1 O4 114.5(10)
O5B B1 C14 124.2(13)
O4B B1 C14 122.5(13)
O5 B1 C14 125.0(8)
O4 B1 C14 120.5(8)
B1 O4 C16 106.4(11)
B1 O5 C19 106.2(11)
O4 C16 C17 103.5(9)
O4 C16 C18 111.7(14)
C17 C16 C18 115.6(13)
O4 C16 C19 103.2(9)
C17 C16 C19 112.1(11)
C18 C16 C19 109.8(13)
C16 C17 H17A 109.5
C16 C17 H17B 109.5
H17A C17 H17B 109.5
C16 C17 H17C 109.5
H17A C17 H17C 109.5
H17B C17 H17C 109.5
C16 C18 H18A 109.5
C16 C18 H18B 109.5
H18A C18 H18B 109.5
C16 C18 H18C 109.5
H18A C18 H18C 109.5
H18B C18 H18C 109.5
C21 C19 O5 109.2(13)
C21 C19 C16 116.9(13)
O5 C19 C16 102.5(9)
C21 C19 C20 112.4(12)
O5 C19 C20 103.1(9)
C16 C19 C20 111.2(11)
C19 C20 H20A 109.5
C19 C20 H20B 109.5
H20A C20 H20B 109.5
C19 C20 H20C 109.5
H20A C20 H20C 109.5
H20B C20 H20C 109.5
C19 C21 H21A 109.5
C19 C21 H21B 109.5
H21A C21 H21B 109.5
C19 C21 H21C 109.5
H21A C21 H21C 109.5
H21B C21 H21C 109.5
B1 O4B C16B 107(2)
B1 O5B C19B 110(2)
O4B C16B C18B 105(2)
O4B C16B C17B 97.8(17)
C18B C16B C17B 109(2)
O4B C16B C19B 103.3(18)
C18B C16B C19B 122(2)
C17B C16B C19B 116(2)
C16B C17B H17D 109.5
C16B C17B H17E 109.5
H17D C17B H17E 109.5
C16B C17B H17F 109.5
H17D C17B H17F 109.5
H17E C17B H17F 109.5
C16B C18B H18D 109.5
C16B C18B H18E 109.5
H18D C18B H18E 109.5
C16B C18B H18F 109.5
H18D C18B H18F 109.5
H18E C18B H18F 109.5
O5B C19B C20B 104.9(16)
O5B C19B C21B 113(2)
C20B C19B C21B 114(2)
O5B C19B C16B 100.8(16)
C20B C19B C16B 115(2)
C21B C19B C16B 109(2)
C19B C20B H20D 109.5
C19B C20B H20E 109.5
H20D C20B H20E 109.5
C19B C20B H20F 109.5
H20D C20B H20F 109.5
H20E C20B H20F 109.5
C19B C21B H21D 109.5
C19B C21B H21E 109.5
H21D C21B H21E 109.5
C19B C21B H21F 109.5
H21D C21B H21F 109.5
H21E C21B H21F 109.5

loop_
_geom_bond_atom_site_label_1
_geom_bond_atom_site_label_2
_geom_bond_distance
S1 O2 1.386(6)
S1 O1 1.389(5)
S1 O3 1.562(6)
S1 N1 1.617(4)
S1 O3B 1.640(19)
O3 C1 1.381(8)
O3B C1B 1.40(2)
C1 C2 1.3900
C1 C6 1.3900
C2 C3 1.3900
C2 H2 0.9500
C3 C4 1.3900
C3 H3 0.9500
C4 C5 1.3900
C4 H4 0.9500
C5 C6 1.3900
C5 H5 0.9500
C6 C7 1.553(8)
C1B C2B 1.3900
C1B C6B 1.3900
C2B C3B 1.3900
C2B H2B 0.9500
C3B C4B 1.3900
C3B H3B 0.9500
C4B C5B 1.3900
C4B H4B 0.9500
C5B C6B 1.3900
C5B H5B 0.9500
C6B C7 1.54(2)
N1 C7 1.485(7)
N1 H1N 0.82(7)
C7 C8 1.517(13)
C7 C14 1.560(7)
C7 C8B 1.592(16)
C8 C9 1.3900
C8 C13 1.3900
C9 C10 1.3900
C9 H9 0.9500
C10 C11 1.3900
C10 H10 0.9500
C11 C12 1.3900
C11 H11 0.9500
C12 C13 1.3900
C12 H12 0.9500
C13 H13 0.9500
C8B C9B 1.3900
C8B C13B 1.3900
C9B C10B 1.3900
C9B H9B 0.9500
C10B C11B 1.3900
C10B H10B 0.9500
C11B C12B 1.3900
C11B H11B 0.9500
C12B C13B 1.3900
C12B H12B 0.9500
C13B H13B 0.9500
C14 C15 1.538(8)
C14 B1 1.587(8)
C14 H14 0.887(15)
C15 H15A 0.9800
C15 H15B 0.9800
C15 H15C 0.9800
B1 O5B 1.32(3)
B1 O4B 1.34(3)
B1 O5 1.363(15)
B1 O4 1.373(18)
O4 C16 1.480(17)
O5 C19 1.496(18)
C16 C17 1.492(14)
C16 C18 1.527(19)
C16 C19 1.543(15)
C17 H17A 0.9800
C17 H17B 0.9800
C17 H17C 0.9800
C18 H18A 0.9800
C18 H18B 0.9800
C18 H18C 0.9800
C19 C21 1.488(17)
C19 C20 1.567(16)
C20 H20A 0.9800
C20 H20B 0.9800
C20 H20C 0.9800
C21 H21A 0.9800
C21 H21B 0.9800
C21 H21C 0.9800
O4B C16B 1.46(4)
O5B C19B 1.46(3)
C16B C18B 1.54(3)
C16B C17B 1.54(2)
C16B C19B 1.55(2)
C17B H17D 0.9800
C17B H17E 0.9800
C17B H17F 0.9800
C18B H18D 0.9800
C18B H18E 0.9800
C18B H18F 0.9800
C19B C20B 1.50(2)
C19B C21B 1.51(3)
C20B H20D 0.9800
C20B H20E 0.9800
C20B H20F 0.9800
C21B H21D 0.9800
C21B H21E 0.9800
C21B H21F 0.9800

loop_
_geom_hbond_atom_site_label_D
_geom_hbond_atom_site_label_H
_geom_hbond_atom_site_label_A
_geom_hbond_distance_DH
_geom_hbond_distance_HA
_geom_hbond_distance_DA
_geom_hbond_angle_DHA
_geom_hbond_publ_flag
N1 H1N O4B^b 0.82(7) 2.04(7) 2.73(3) 142(6) yes
N1 H1N O4^a 0.82(7) 2.14(7) 2.853(14) 145(6) yes

loop_
_geom_torsion_atom_site_label_1
_geom_torsion_atom_site_label_2
_geom_torsion_atom_site_label_3
_geom_torsion_atom_site_label_4
_geom_torsion
O2 S1 O3 C1 -81.7(6)
O1 S1 O3 C1 153.3(6)
N1 S1 O3 C1 36.9(6)
O2 S1 O3B C1B -142(2)
O1 S1 O3B C1B 102.5(19)
N1 S1 O3B C1B -35(2)
S1 O3 C1 C2 135.7(5)
S1 O3 C1 C6 -52.0(7)
O3 C1 C2 C3 172.4(7)
C6 C1 C2 C3 0.0
C1 C2 C3 C4 0.0
C2 C3 C4 C5 0.0
C3 C4 C5 C6 0.0
C4 C5 C6 C1 0.0
C4 C5 C6 C7 178.0(7)
O3 C1 C6 C5 -172.2(7)
C2 C1 C6 C5 0.0
O3 C1 C6 C7 9.7(7)
C2 C1 C6 C7 -178.1(6)
S1 O3B C1B C2B -169.3(15)
S1 O3B C1B C6B 12(3)
C6B C1B C2B C3B 0.0
O3B C1B C2B C3B -179(3)
C1B C2B C3B C4B 0.0
C2B C3B C4B C5B 0.0
C3B C4B C5B C6B 0.0
C4B C5B C6B C1B 0.0
C4B C5B C6B C7 179(2)
C2B C1B C6B C5B 0.0
O3B C1B C6B C5B 179(3)
C2B C1B C6B C7 -179(2)
O3B C1B C6B C7 0(3)
O2 S1 N1 C7 137.0(5)
O1 S1 N1 C7 -92.6(5)
O3 S1 N1 C7 13.6(5)
O3B S1 N1 C7 56.1(9)
S1 N1 C7 C8 72.5(10)
S1 N1 C7 C6B -49.1(13)
S1 N1 C7 C6 -49.1(6)
S1 N1 C7 C14 -166.7(4)
S1 N1 C7 C8B 74.3(13)
C5B C6B C7 N1 -161.9(13)
C1B C6B C7 N1 17(2)
C5B C6B C7 C14 -47.2(17)
C1B C6B C7 C14 131.7(16)
C5B C6B C7 C8B 73(2)
C1B C6B C7 C8B -108(2)
C5 C6 C7 N1 -140.2(5)
C1 C6 C7 N1 37.8(6)
C5 C6 C7 C8 100.8(11)
C1 C6 C7 C8 -81.2(11)
C5 C6 C7 C14 -25.1(7)
C1 C6 C7 C14 153.0(4)
N1 C7 C8 C9 -155.9(10)
C6 C7 C8 C9 -36.7(14)
C14 C7 C8 C9 87.5(13)
N1 C7 C8 C13 26.4(13)
C6 C7 C8 C13 145.6(9)
C14 C7 C8 C13 -90.2(12)
C13 C8 C9 C10 0.0
C7 C8 C9 C10 -177.7(17)
C8 C9 C10 C11 0.0
C9 C10 C11 C12 0.0
C10 C11 C12 C13 0.0
C11 C12 C13 C8 0.0
C9 C8 C13 C12 0.0
C7 C8 C13 C12 177.7(16)
N1 C7 C8B C9B -163.9(11)
C6B C7 C8B C9B -43(2)
C14 C7 C8B C9B 78.4(15)
N1 C7 C8B C13B 14.1(18)
C6B C7 C8B C13B 135.0(18)
C14 C7 C8B C13B -103.6(14)
C13B C8B C9B C10B 0.0
C7 C8B C9B C10B 178(2)
C8B C9B C10B C11B 0.0
C9B C10B C11B C12B 0.0
C10B C11B C12B C13B 0.0
C11B C12B C13B C8B 0.0
C9B C8B C13B C12B 0.0
C7 C8B C13B C12B -178(2)
N1 C7 C14 C15 -63.1(5)
C8 C7 C14 C15 54.7(10)
C6B C7 C14 C15 -178.4(13)
C6 C7 C14 C15 -179.8(6)
C8B C7 C14 C15 59.6(12)
N1 C7 C14 B1 61.1(5)
C8 C7 C14 B1 178.9(10)
C6B C7 C14 B1 -54.2(14)
C6 C7 C14 B1 -55.5(6)
C8B C7 C14 B1 -176.1(11)
C15 C14 B1 O5B -92.6(13)
C7 C14 B1 O5B 141.7(12)
C15 C14 B1 O4B 83.6(13)
C7 C14 B1 O4B -42.0(13)
C15 C14 B1 O5 -119.0(8)
C7 C14 B1 O5 115.3(8)
C15 C14 B1 O4 60.3(9)
C7 C14 B1 O4 -65.3(9)
O5 B1 O4 C16 7.5(11)
C14 B1 O4 C16 -171.9(6)
O4 B1 O5 C19 10.3(11)
C14 B1 O5 C19 -170.3(7)
B1 O4 C16 C17 95.9(12)
B1 O4 C16 C18 -139.1(13)
B1 O4 C16 C19 -21.2(11)
B1 O5 C19 C21 -147.1(13)
B1 O5 C19 C16 -22.5(10)
B1 O5 C19 C20 93.1(11)
O4 C16 C19 C21 145.6(14)
C17 C16 C19 C21 34.9(17)
C18 C16 C19 C21 -95.1(19)
O4 C16 C19 O5 26.3(11)
C17 C16 C19 O5 -84.5(11)
C18 C16 C19 O5 145.5(13)
O4 C16 C19 C20 -83.4(11)
C17 C16 C19 C20 165.9(10)
C18 C16 C19 C20 35.9(16)
O5B B1 O4B C16B -11(2)
C14 B1 O4B C16B 172.0(11)
O4B B1 O5B C19B -4(2)
C14 B1 O5B C19B 172.7(10)
B1 O4B C16B C18B 149(2)
B1 O4B C16B C17B -98(2)
B1 O4B C16B C19B 20.5(19)
B1 O5B C19B C20B -104(2)
B1 O5B C19B C21B 132(2)
B1 O5B C19B C16B 16.0(19)
O4B C16B C19B O5B -21.4(19)
C18B C16B C19B O5B -139(3)
C17B C16B C19B O5B 84(2)
O4B C16B C19B C20B 91(2)
C18B C16B C19B C20B -27(3)
C17B C16B C19B C20B -164(2)
O4B C16B C19B C21B -140(2)
C18B C16B C19B C21B 102(3)
C17B C16B C19B C21B -35(3)
